data_4313432
loop_
_publ_author_name
'Toshio Nakashima'
'Junichi Mishiro'
'Masami Ito'
'Genichiro Kura'
'Yuichi Ikuta'
'Naohide Matsumoto'
'Kiyohiko Nakajima'
'Masaaki Kojima'

_publ_contact_author_address
;
    Faculty of Education and Welfare Science, Oita University, 
    Dan-noharu, Oita 870-1192, Japan
;
_publ_contact_author_email '  nakashi@cc.oita-u.ac.jp'
_publ_contact_author_fax ' +81-97-554-7554'
_publ_contact_author_name ' Toshio Nakashima'
_publ_contact_author_phone ' +81-97-554-7554'
_publ_section_title
;
 Homochiral Column Structure of rac- and
 \L-Tris(ethylenediamine)cobalt(III) Cyclotriphosphate Dihydrate in
 Crystal Structures and Cation-Anion Association in Aqueous Solution
;
_journal_name_full 'Inorganic Chemistry'
_journal_page_first 2323
_journal_page_last 2330
_journal_paper_doi 10.1021/ic0260623
_journal_volume 42
_journal_year 2003
_chemical_formula_sum 'C6 H28 Co N6 O11 P3'
_chemical_formula_weight 512.18
_space_group_IT_number 4
_symmetry_cell_setting monoclinic
_symmetry_Int_Tables_number 4
_symmetry_space_group_name_Hall 'P 2yb'
_symmetry_space_group_name_H-M 'P 1 21 1'
_cell_angle_alpha 90
_cell_angle_beta 94.701(2)
_cell_angle_gamma 90
_cell_formula_units_Z 4
_cell_length_a 10.3594(8)
_cell_length_b 13.5100(7)
_cell_length_c 13.7923(8)
_cell_measurement_reflns_used 21162
_cell_measurement_temperature 298.2
_cell_measurement_theta_max 27.5
_cell_measurement_theta_min 1.5
_cell_volume 1923.8(2)
_computing_cell_refinement PROCESS-AUTO
_computing_data_collection PROCESS-AUTO
_computing_data_reduction 'teXsan Ver. 1.10'
_computing_publication_material 'teXsan Ver. 1.10'
_computing_structure_refinement 'teXsan Ver. 1.10'
_computing_structure_solution 'DIRDIF94 (PATTY)'
_diffrn_measured_fraction_theta_full 1.7280
_diffrn_measured_fraction_theta_max 1.7280
_diffrn_measurement_device_type 'Rigaku RAXIS-RAPID Imaging Plate'
_diffrn_measurement_method \w
_diffrn_radiation_type 'Mo K\a'
_diffrn_radiation_wavelength 0.7107
_diffrn_reflns_av_R_equivalents 0.031
_diffrn_reflns_limit_h_max 13
_diffrn_reflns_limit_h_min -13
_diffrn_reflns_limit_k_max 17
_diffrn_reflns_limit_k_min -17
_diffrn_reflns_limit_l_max 17
_diffrn_reflns_limit_l_min -17
_diffrn_reflns_number 10216
_diffrn_reflns_theta_full 27.48
_diffrn_reflns_theta_max 27.48
_exptl_absorpt_coefficient_mu 1.206
_exptl_absorpt_correction_T_max 0.870
_exptl_absorpt_correction_T_min 0.666
_exptl_absorpt_correction_type integration
_exptl_absorpt_process_details '(Higashi, 1999)'
_exptl_crystal_colour orange
_exptl_crystal_density_diffrn 1.768
_exptl_crystal_density_method 'not measured'
_exptl_crystal_description prism
_exptl_crystal_size_max 0.300
_exptl_crystal_size_mid 0.300
_exptl_crystal_size_min 0.150
_refine_diff_density_max 0.75
_refine_diff_density_min -0.31
_refine_ls_extinction_method none
_refine_ls_goodness_of_fit_ref 1.350
_refine_ls_hydrogen_treatment noref
_refine_ls_number_parameters 486
_refine_ls_number_reflns 7950
_refine_ls_R_factor_gt 0.0425
_refine_ls_shift/su_max 0.0010
_refine_ls_structure_factor_coef Fsqd
_refine_ls_weighting_details 'w = 1/[\s^2^(Fo^2^) + (0.05000(Max(Fo^2^,0) + 2Fc^2^)/3)^2^]'
_refine_ls_weighting_scheme calc
_refine_ls_wR_factor_ref 0.1133
_reflns_number_gt 7053
_reflns_number_total 7950
_reflns_threshold_expression F^2^>2.0\s(F^2^)
_cod_data_source_file ic0260623si20021213_103012_1.cif
_cod_data_source_block mk2
_cod_original_formula_sum 'C6 H28 Co N6 O11 P3 '
_cod_database_code 4313432

loop_
_symmetry_equiv_pos_as_xyz
x,y,z
-x,1/2+y,-z

loop_
_atom_site_label
_atom_site_type_symbol
_atom_site_fract_x
_atom_site_fract_y
_atom_site_fract_z
_atom_site_U_iso_or_equiv
_atom_site_adp_type
_atom_site_occupancy
_atom_site_calc_flag
_atom_site_refinement_flags
_atom_site_disorder_assembly
_atom_site_disorder_group
Co(1) Co 0.80664(5) 0.4929 0.97621(4) 0.0229(1) Uani 1.00 d . . .
Co(2) Co 0.70158(5) 1.00963(5) 0.52160(4) 0.0231(1) Uani 1.00 d . . .
P(1) P 0.8352(1) 0.3777(1) 0.47078(8) 0.0271(3) Uani 1.00 d . . .
P(2) P 0.7802(1) 0.5262(1) 0.61114(8) 0.0287(3) Uani 1.00 d . . .
P(3) P 0.7869(1) 0.5793(1) 0.41219(10) 0.0285(3) Uani 1.00 d . . .
P(4) P 0.7170(1) 0.9278(1) 0.07840(9) 0.0277(3) Uani 1.00 d . . .
P(5) P 0.6455(1) 1.1258(1) 0.02296(10) 0.0318(3) Uani 1.00 d . . .
P(6) P 0.6912(1) 0.9819(1) -0.12486(8) 0.0356(3) Uani 1.00 d . . .
O(1) O 0.8228(4) 0.4176(3) 0.5803(3) 0.042(1) Uani 1.00 d . . .
O(2) O 0.8350(3) 0.5911(3) 0.5263(2) 0.0319(9) Uani 1.00 d . . .
O(3) O 0.7558(3) 0.4619(3) 0.4073(2) 0.0312(9) Uani 1.00 d . . .
O(4) O 0.7615(4) 0.2851(3) 0.4583(3) 0.050(1) Uani 1.00 d . . .
O(5) O 0.9728(4) 0.3805(4) 0.4517(3) 0.049(1) Uani 1.00 d . . .
O(6) O 0.6384(3) 0.5304(3) 0.6058(3) 0.0433(10) Uani 1.00 d . . .
O(7) O 0.8559(4) 0.5512(3) 0.7031(2) 0.045(1) Uani 1.00 d . . .
O(8) O 0.6632(3) 0.6315(3) 0.3895(3) 0.0411(10) Uani 1.00 d . . .
O(9) O 0.8980(3) 0.6056(3) 0.3565(2) 0.040(1) Uani 1.00 d . . .
O(10) O 0.7361(3) 1.0466(3) 0.0823(3) 0.0299(9) Uani 1.00 d . . .
O(11) O 0.6591(6) 1.0902(4) -0.0854(3) 0.075(2) Uani 1.00 d . . .
O(12) O 0.6623(3) 0.9133(3) -0.0339(2) 0.0346(10) Uani 1.00 d . . .
O(13) O 0.6138(4) 0.8964(3) 0.1387(3) 0.045(1) Uani 1.00 d . . .
O(14) O 0.8498(4) 0.8857(3) 0.0953(3) 0.044(1) Uani 1.00 d . . .
O(15) O 0.5117(4) 1.1111(3) 0.0467(3) 0.057(1) Uani 1.00 d . . .
O(16) O 0.7054(4) 1.2239(3) 0.0366(3) 0.045(1) Uani 1.00 d . . .
O(17) O 0.5943(5) 0.9549(4) -0.2043(3) 0.063(1) Uani 1.00 d . . .
O(18) O 0.8264(5) 0.9729(6) -0.1452(4) 0.090(2) Uani 1.00 d . . .
O(19) O 0.5314(7) 0.7467(5) 0.7844(4) 0.103(2) Uani 1.00 d . . .
O(20) O 0.9915(7) 0.7426(5) 0.7131(4) 0.103(2) Uani 1.00 d . . .
O(21) O 0.6427(5) 0.8156(3) 0.3168(3) 0.058(1) Uani 1.00 d . . .
O(22) O 0.8936(4) 0.6994(3) 0.1799(3) 0.050(1) Uani 1.00 d . . .
N(1) N 0.6707(4) 0.4431(3) 1.0549(3) 0.039(1) Uani 1.00 d . . .
N(2) N 0.9160(4) 0.4934(3) 1.0987(3) 0.040(1) Uani 1.00 d . . .
N(3) N 0.7559(4) 0.6319(3) 0.9926(3) 0.040(1) Uani 1.00 d . . .
N(4) N 0.9480(4) 0.5459(3) 0.9050(3) 0.038(1) Uani 1.00 d . . .
N(5) N 0.6873(4) 0.4814(3) 0.8580(3) 0.0353(10) Uani 1.00 d . . .
N(6) N 0.8656(4) 0.3594(3) 0.9467(3) 0.034(1) Uani 1.00 d . . .
N(7) N 0.8100(4) 0.9590(3) 0.4223(2) 0.0295(9) Uani 1.00 d . . .
N(8) N 0.6287(3) 1.0994(3) 0.4185(2) 0.0258(8) Uani 1.00 d . . .
N(9) N 0.8347(3) 1.1068(3) 0.5663(2) 0.0287(9) Uani 1.00 d . . .
N(10) N 0.5975(3) 1.0704(3) 0.6174(3) 0.0283(9) Uani 1.00 d . . .
N(11) N 0.7743(3) 0.9118(3) 0.6165(2) 0.0287(9) Uani 1.00 d . . .
N(12) N 0.5654(3) 0.9122(3) 0.4886(3) 0.0304(9) Uani 1.00 d . . .
C(1) C 0.7110(6) 0.4520(5) 1.1602(4) 0.046(2) Uani 1.00 d . . .
C(2) C 0.8520(6) 0.4293(5) 1.1710(4) 0.042(1) Uani 1.00 d . . .
C(3) C 0.8313(6) 0.6940(4) 0.9275(4) 0.045(2) Uani 1.00 d . . .
C(4) C 0.9630(5) 0.6521(4) 0.9291(4) 0.039(1) Uani 1.00 d . . .
C(5) C 0.6844(5) 0.3759(4) 0.8261(4) 0.035(1) Uani 1.00 d . . .
C(6) C 0.8202(5) 0.3355(5) 0.8439(4) 0.039(1) Uani 1.00 d . . .
C(7) C 0.8142(5) 1.0333(5) 0.3442(4) 0.040(1) Uani 1.00 d . . .
C(8) C 0.6778(6) 1.0713(5) 0.3246(4) 0.039(1) Uani 1.00 d . . .
C(9) C 0.6590(5) 1.1645(4) 0.6537(4) 0.038(1) Uani 1.00 d . . .
C(10) C 0.8022(5) 1.1507(4) 0.6593(3) 0.037(1) Uani 1.00 d . . .
C(11) C 0.7089(6) 0.8147(4) 0.5961(4) 0.042(1) Uani 1.00 d . . .
C(12) C 0.5702(5) 0.8339(4) 0.5660(4) 0.043(1) Uani 1.00 d . . .
H(1) H 0.5939 0.4805 1.0404 0.0469 Uiso 1.00 calc . . .
H(2) H 0.6544 0.3755 1.0395 0.0469 Uiso 1.00 calc . . .
H(3) H 0.9991 0.4676 1.0885 0.0477 Uiso 1.00 calc . . .
H(4) H 0.9248 0.5592 1.1228 0.0477 Uiso 1.00 calc . . .
H(5) H 0.6658 0.6394 0.9752 0.0476 Uiso 1.00 calc . . .
H(6) H 0.7748 0.6515 1.0583 0.0476 Uiso 1.00 calc . . .
H(7) H 1.0261 0.5116 0.9238 0.0450 Uiso 1.00 calc . . .
H(8) H 0.9275 0.5382 0.8370 0.0450 Uiso 1.00 calc . . .
H(9) H 0.6029 0.5017 0.8717 0.0423 Uiso 1.00 calc . . .
H(10) H 0.7168 0.5219 0.8080 0.0423 Uiso 1.00 calc . . .
H(11) H 0.9575 0.3567 0.9548 0.0413 Uiso 1.00 calc . . .
H(12) H 0.8305 0.3131 0.9892 0.0413 Uiso 1.00 calc . . .
H(13) H 0.8952 0.9470 0.4508 0.0354 Uiso 1.00 calc . . .
H(14) H 0.7743 0.8990 0.3960 0.0354 Uiso 1.00 calc . . .
H(15) H 0.5369 1.0947 0.4135 0.0310 Uiso 1.00 calc . . .
H(16) H 0.6538 1.1655 0.4342 0.0310 Uiso 1.00 calc . . .
H(17) H 0.9165 1.0748 0.5754 0.0344 Uiso 1.00 calc . . .
H(18) H 0.8384 1.1575 0.5189 0.0344 Uiso 1.00 calc . . .
H(19) H 0.5132 1.0840 0.5879 0.0339 Uiso 1.00 calc . . .
H(20) H 0.5914 1.0261 0.6703 0.0339 Uiso 1.00 calc . . .
H(21) H 0.8647 0.9051 0.6110 0.0344 Uiso 1.00 calc . . .
H(22) H 0.7600 0.9329 0.6805 0.0344 Uiso 1.00 calc . . .
H(23) H 0.4833 0.9439 0.4847 0.0365 Uiso 1.00 calc . . .
H(24) H 0.5787 0.8827 0.4276 0.0365 Uiso 1.00 calc . . .
H(25) H 0.6957 0.5172 1.1822 0.0557 Uiso 1.00 calc . . .
H(26) H 0.6647 0.4061 1.1963 0.0557 Uiso 1.00 calc . . .
H(27) H 0.8659 0.3614 1.1576 0.0508 Uiso 1.00 calc . . .
H(28) H 0.8866 0.4441 1.2353 0.0508 Uiso 1.00 calc . . .
H(29) H 0.7911 0.6927 0.8630 0.0537 Uiso 1.00 calc . . .
H(30) H 0.8354 0.7604 0.9504 0.0537 Uiso 1.00 calc . . .
H(31) H 1.0068 0.6597 0.9920 0.0473 Uiso 1.00 calc . . .
H(32) H 1.0107 0.6844 0.8824 0.0473 Uiso 1.00 calc . . .
H(33) H 0.6269 0.3392 0.8627 0.0423 Uiso 1.00 calc . . .
H(34) H 0.6565 0.3717 0.7589 0.0423 Uiso 1.00 calc . . .
H(35) H 0.8754 0.3657 0.8008 0.0474 Uiso 1.00 calc . . .
H(36) H 0.8200 0.2658 0.8343 0.0474 Uiso 1.00 calc . . .
H(37) H 0.8710 1.0859 0.3647 0.0477 Uiso 1.00 calc . . .
H(38) H 0.8428 1.0037 0.2873 0.0477 Uiso 1.00 calc . . .
H(39) H 0.6245 1.0211 0.2944 0.0470 Uiso 1.00 calc . . .
H(40) H 0.6774 1.1275 0.2831 0.0470 Uiso 1.00 calc . . .
H(41) H 0.6344 1.2170 0.6103 0.0452 Uiso 1.00 calc . . .
H(42) H 0.6325 1.1794 0.7164 0.0452 Uiso 1.00 calc . . .
H(43) H 0.8289 1.1076 0.7116 0.0450 Uiso 1.00 calc . . .
H(44) H 0.8444 1.2128 0.6689 0.0450 Uiso 1.00 calc . . .
H(45) H 0.7482 0.7815 0.5454 0.0500 Uiso 1.00 calc . . .
H(46) H 0.7160 0.7749 0.6531 0.0500 Uiso 1.00 calc . . .
H(47) H 0.5270 0.8564 0.6200 0.0511 Uiso 1.00 calc . . .
H(48) H 0.5299 0.7751 0.5408 0.0511 Uiso 1.00 calc . . .

loop_
_atom_site_aniso_label
_atom_site_aniso_U_11
_atom_site_aniso_U_22
_atom_site_aniso_U_33
_atom_site_aniso_U_12
_atom_site_aniso_U_13
_atom_site_aniso_U_23
Co(1) 0.0194(3) 0.0224(4) 0.0267(3) 0.0008(2) 0.0008(2) -0.0017(2)
Co(2) 0.0217(3) 0.0225(4) 0.0250(3) 0.0013(2) 0.0011(2) -0.0003(2)
P(1) 0.0257(5) 0.0238(6) 0.0320(6) 0.0000(4) 0.0028(4) -0.0019(5)
P(2) 0.0300(6) 0.0300(7) 0.0264(5) -0.0016(4) 0.0048(4) -0.0032(5)
P(3) 0.0268(6) 0.0269(7) 0.0309(6) -0.0041(5) -0.0027(5) 0.0067(5)
P(4) 0.0277(6) 0.0255(7) 0.0294(6) -0.0018(5) -0.0009(4) 0.0045(5)
P(5) 0.0331(7) 0.0223(6) 0.0393(7) -0.0006(5) -0.0009(5) 0.0027(5)
P(6) 0.0367(6) 0.0444(8) 0.0265(5) -0.0047(5) 0.0069(4) 0.0021(5)
O(1) 0.069(3) 0.030(2) 0.029(2) 0.011(2) 0.008(2) 0.011(2)
O(2) 0.036(2) 0.031(2) 0.028(2) -0.010(2) -0.002(1) -0.001(1)
O(3) 0.030(2) 0.028(2) 0.034(2) -0.003(1) -0.006(1) 0.002(1)
O(4) 0.049(2) 0.031(2) 0.067(2) -0.008(2) -0.009(2) -0.003(2)
O(5) 0.032(2) 0.062(3) 0.052(2) 0.006(2) 0.005(2) -0.001(2)
O(6) 0.035(2) 0.054(2) 0.043(2) -0.003(2) 0.011(1) -0.004(2)
O(7) 0.053(2) 0.058(3) 0.026(2) -0.015(2) 0.007(2) -0.007(2)
O(8) 0.032(2) 0.029(2) 0.061(2) -0.002(1) -0.007(2) 0.013(2)
O(9) 0.033(2) 0.051(3) 0.036(2) -0.007(2) 0.000(1) 0.012(2)
O(10) 0.027(2) 0.027(2) 0.035(2) -0.002(1) -0.002(1) 0.001(1)
O(11) 0.158(5) 0.035(3) 0.031(2) 0.017(3) 0.007(3) 0.000(2)
O(12) 0.040(2) 0.031(2) 0.032(2) -0.001(2) -0.004(1) 0.001(2)
O(13) 0.047(2) 0.047(3) 0.040(2) -0.015(2) 0.006(2) 0.011(2)
O(14) 0.038(2) 0.039(2) 0.052(2) 0.005(2) -0.008(2) 0.009(2)
O(15) 0.031(2) 0.040(3) 0.100(3) 0.003(2) 0.002(2) 0.016(2)
O(16) 0.048(2) 0.021(2) 0.065(2) -0.003(1) 0.001(2) 0.006(2)
O(17) 0.088(3) 0.065(3) 0.034(2) -0.022(3) -0.010(2) 0.007(2)
O(18) 0.054(3) 0.150(6) 0.068(3) -0.013(3) 0.023(2) 0.025(4)
O(19) 0.127(6) 0.098(5) 0.085(4) -0.036(4) 0.015(4) -0.004(4)
O(20) 0.133(6) 0.095(5) 0.081(4) -0.046(4) 0.006(4) -0.003(4)
O(21) 0.108(4) 0.025(2) 0.041(2) 0.003(2) 0.005(2) 0.003(2)
O(22) 0.075(3) 0.044(3) 0.032(2) -0.003(2) -0.001(2) 0.001(2)
N(1) 0.041(2) 0.031(2) 0.046(2) 0.001(2) 0.009(2) -0.003(2)
N(2) 0.038(2) 0.041(2) 0.040(2) 0.001(2) -0.005(2) -0.002(2)
N(3) 0.041(2) 0.032(2) 0.045(2) 0.007(2) -0.001(2) -0.008(2)
N(4) 0.033(2) 0.037(2) 0.043(2) -0.001(2) 0.005(2) 0.000(2)
N(5) 0.041(2) 0.031(2) 0.034(2) 0.002(2) 0.001(2) -0.002(2)
N(6) 0.038(2) 0.029(2) 0.036(2) 0.000(2) -0.002(2) -0.002(2)
N(7) 0.035(2) 0.027(2) 0.026(2) 0.006(1) 0.002(1) -0.005(1)
N(8) 0.024(2) 0.020(2) 0.032(2) -0.001(1) -0.003(1) 0.001(1)
N(9) 0.023(2) 0.035(2) 0.028(2) 0.001(1) 0.002(1) -0.002(1)
N(10) 0.023(2) 0.028(2) 0.034(2) 0.004(1) 0.006(1) 0.002(1)
N(11) 0.033(2) 0.029(2) 0.025(2) 0.005(1) 0.007(1) 0.002(1)
N(12) 0.027(2) 0.029(2) 0.035(2) -0.005(1) -0.001(1) 0.002(2)
C(1) 0.053(3) 0.052(4) 0.035(2) -0.006(3) 0.009(2) -0.003(2)
C(2) 0.060(3) 0.040(3) 0.026(2) 0.005(2) -0.004(2) 0.002(2)
C(3) 0.055(3) 0.031(3) 0.049(3) 0.004(2) 0.009(3) 0.003(2)
C(4) 0.040(3) 0.037(3) 0.040(2) -0.011(2) 0.001(2) 0.005(2)
C(5) 0.033(2) 0.033(3) 0.040(2) -0.003(2) -0.001(2) -0.007(2)
C(6) 0.044(3) 0.040(3) 0.035(3) 0.006(2) 0.003(2) -0.012(2)
C(7) 0.040(3) 0.045(3) 0.036(2) -0.001(2) 0.014(2) 0.003(2)
C(8) 0.050(3) 0.037(3) 0.029(2) 0.001(2) 0.000(2) 0.005(2)
C(9) 0.044(3) 0.029(3) 0.041(3) -0.001(2) 0.008(2) -0.011(2)
C(10) 0.051(3) 0.034(3) 0.027(2) -0.009(2) -0.001(2) -0.009(2)
C(11) 0.056(3) 0.021(2) 0.047(3) 0.001(2) 0.003(2) 0.013(2)
C(12) 0.045(3) 0.031(3) 0.051(3) -0.010(2) 0.000(2) 0.012(2)

loop_
_atom_type_symbol
_atom_type_description
_atom_type_scat_dispersion_real
_atom_type_scat_dispersion_imag
_atom_type_scat_source
C C 0.003 0.002
;International Tables for Crystallography
(1992, Vol. C, Tables 4.2.6.8 and 6.1.1.1)
;
H H 0.000 0.000
;International Tables for Crystallography
(1992, Vol. C, Table 6.1.1.2)
;
Co Co 0.349 0.972
;International Tables for Crystallography
(1992, Vol. C, Tables 4.2.6.8 and 6.1.1.1)
;
N N 0.006 0.003
;International Tables for Crystallography
(1992, Vol. C, Tables 4.2.6.8 and 6.1.1.1)
;
O O 0.011 0.006
;International Tables for Crystallography
(1992, Vol. C, Tables 4.2.6.8 and 6.1.1.1)
;
P P 0.102 0.094
;International Tables for Crystallography
(1992, Vol. C, Tables 4.2.6.8 and 6.1.1.1)
;

loop_
_geom_angle_atom_site_label_1
_geom_angle_atom_site_label_2
_geom_angle_atom_site_label_3
_geom_angle
_geom_angle_site_symmetry_1
_geom_angle_site_symmetry_2
_geom_angle_site_symmetry_3
_geom_angle_publ_flag
N(1) Co(1) N(2) 85.1(2) . 1_555 1_555 yes
N(1) Co(1) N(3) 93.0(2) . 1_555 1_555 yes
N(1) Co(1) N(4) 176.5(2) . 1_555 1_555 yes
N(1) Co(1) N(5) 90.0(2) . 1_555 1_555 yes
N(1) Co(1) N(6) 92.8(2) . 1_555 1_555 yes
N(2) Co(1) N(3) 92.2(2) . 1_555 1_555 yes
N(2) Co(1) N(4) 91.6(2) . 1_555 1_555 yes
N(2) Co(1) N(5) 174.4(2) . 1_555 1_555 yes
N(2) Co(1) N(6) 90.8(2) . 1_555 1_555 yes
N(3) Co(1) N(4) 85.8(2) . 1_555 1_555 yes
N(3) Co(1) N(5) 90.9(2) . 1_555 1_555 yes
N(3) Co(1) N(6) 173.6(2) . 1_555 1_555 yes
N(4) Co(1) N(5) 93.3(2) . 1_555 1_555 yes
N(4) Co(1) N(6) 88.5(2) . 1_555 1_555 yes
N(5) Co(1) N(6) 86.6(2) . 1_555 1_555 yes
N(7) Co(2) N(8) 85.3(1) . 1_555 1_555 yes
N(7) Co(2) N(9) 91.4(1) . 1_555 1_555 yes
N(7) Co(2) N(10) 175.5(2) . 1_555 1_555 yes
N(7) Co(2) N(11) 91.2(1) . 1_555 1_555 yes
N(7) Co(2) N(12) 92.6(2) . 1_555 1_555 yes
N(8) Co(2) N(9) 91.9(1) . 1_555 1_555 yes
N(8) Co(2) N(10) 91.7(1) . 1_555 1_555 yes
N(8) Co(2) N(11) 175.5(1) . 1_555 1_555 yes
N(8) Co(2) N(12) 91.1(1) . 1_555 1_555 yes
N(9) Co(2) N(10) 85.4(1) . 1_555 1_555 yes
N(9) Co(2) N(11) 91.1(2) . 1_555 1_555 yes
N(9) Co(2) N(12) 175.1(1) . 1_555 1_555 yes
N(10) Co(2) N(11) 92.0(1) . 1_555 1_555 yes
N(10) Co(2) N(12) 90.7(2) . 1_555 1_555 yes
N(11) Co(2) N(12) 86.1(2) . 1_555 1_555 yes
O(1) P(1) O(3) 101.3(2) . 1_555 1_555 yes
O(1) P(1) O(4) 108.2(2) . 1_555 1_555 yes
O(1) P(1) O(5) 108.1(2) . 1_555 1_555 yes
O(3) P(1) O(4) 107.4(2) . 1_555 1_555 yes
O(3) P(1) O(5) 110.0(2) . 1_555 1_555 yes
O(4) P(1) O(5) 120.2(3) . 1_555 1_555 yes
O(1) P(2) O(2) 100.6(2) . 1_555 1_555 yes
O(1) P(2) O(6) 108.6(2) . 1_555 1_555 yes
O(1) P(2) O(7) 107.4(2) . 1_555 1_555 yes
O(2) P(2) O(6) 110.8(2) . 1_555 1_555 yes
O(2) P(2) O(7) 107.9(2) . 1_555 1_555 yes
O(6) P(2) O(7) 119.7(2) . 1_555 1_555 yes
O(2) P(3) O(3) 100.4(2) . 1_555 1_555 yes
O(2) P(3) O(8) 110.6(2) . 1_555 1_555 yes
O(2) P(3) O(9) 106.9(2) . 1_555 1_555 yes
O(3) P(3) O(8) 107.1(2) . 1_555 1_555 yes
O(3) P(3) O(9) 112.0(2) . 1_555 1_555 yes
O(8) P(3) O(9) 118.3(2) . 1_555 1_555 yes
O(10) P(4) O(12) 100.6(2) . 1_555 1_555 yes
O(10) P(4) O(13) 111.1(2) . 1_555 1_555 yes
O(10) P(4) O(14) 105.3(2) . 1_555 1_555 yes
O(12) P(4) O(13) 107.0(2) . 1_555 1_555 yes
O(12) P(4) O(14) 110.6(2) . 1_555 1_555 yes
O(13) P(4) O(14) 120.4(3) . 1_555 1_555 yes
O(10) P(5) O(11) 100.6(2) . 1_555 1_555 yes
O(10) P(5) O(15) 108.7(2) . 1_555 1_555 yes
O(10) P(5) O(16) 108.3(2) . 1_555 1_555 yes
O(11) P(5) O(15) 109.1(3) . 1_555 1_555 yes
O(11) P(5) O(16) 109.0(3) . 1_555 1_555 yes
O(15) P(5) O(16) 119.5(3) . 1_555 1_555 yes
O(11) P(6) O(12) 101.8(2) . 1_555 1_555 yes
O(11) P(6) O(17) 109.3(3) . 1_555 1_555 yes
O(11) P(6) O(18) 111.8(4) . 1_555 1_555 yes
O(12) P(6) O(17) 106.2(2) . 1_555 1_555 yes
O(12) P(6) O(18) 110.2(3) . 1_555 1_555 yes
O(17) P(6) O(18) 116.4(3) . 1_555 1_555 yes
P(1) O(1) P(2) 126.7(2) . 1_555 1_555 yes
P(2) O(2) P(3) 123.8(2) . 1_555 1_555 yes
P(1) O(3) P(3) 125.1(2) . 1_555 1_555 yes
P(4) O(10) P(5) 125.5(2) . 1_555 1_555 yes
P(5) O(11) P(6) 129.2(3) . 1_555 1_555 yes
P(4) O(12) P(6) 127.2(2) . 1_555 1_555 yes
Co(1) N(1) C(1) 110.9(3) . 1_555 1_555 yes
Co(1) N(2) C(2) 108.2(3) . 1_555 1_555 yes
Co(1) N(3) C(3) 108.0(3) . 1_555 1_555 yes
Co(1) N(4) C(4) 108.1(3) . 1_555 1_555 yes
Co(1) N(5) C(5) 108.4(3) . 1_555 1_555 yes
Co(1) N(6) C(6) 108.5(3) . 1_555 1_555 yes
Co(2) N(7) C(7) 108.9(3) . 1_555 1_555 yes
Co(2) N(8) C(8) 109.5(3) . 1_555 1_555 yes
Co(2) N(9) C(10) 109.7(3) . 1_555 1_555 yes
Co(2) N(10) C(9) 110.0(3) . 1_555 1_555 yes
Co(2) N(11) C(11) 108.8(3) . 1_555 1_555 yes
Co(2) N(12) C(12) 109.1(3) . 1_555 1_555 yes
N(1) C(1) C(2) 106.1(4) . 1_555 1_555 yes
N(2) C(2) C(1) 107.2(4) . 1_555 1_555 yes
N(3) C(3) C(4) 107.6(5) . 1_555 1_555 yes
N(4) C(4) C(3) 106.8(4) . 1_555 1_555 yes
N(5) C(5) C(6) 107.5(4) . 1_555 1_555 yes
N(6) C(6) C(5) 107.0(4) . 1_555 1_555 yes
N(7) C(7) C(8) 106.2(4) . 1_555 1_555 yes
N(8) C(8) C(7) 108.4(4) . 1_555 1_555 yes
N(10) C(9) C(10) 107.9(4) . 1_555 1_555 yes
N(9) C(10) C(9) 107.6(4) . 1_555 1_555 yes
N(11) C(11) C(12) 108.2(4) . 1_555 1_555 yes
N(12) C(12) C(11) 107.3(4) . 1_555 1_555 yes

loop_
_geom_bond_atom_site_label_1
_geom_bond_atom_site_label_2
_geom_bond_distance
_geom_bond_site_symmetry_1
_geom_bond_site_symmetry_2
_geom_bond_publ_flag
Co(1) N(1) 1.966(4) . . yes
Co(1) N(2) 1.955(4) . . yes
Co(1) N(3) 1.968(4) . . yes
Co(1) N(4) 1.964(4) . . yes
Co(1) N(5) 1.970(4) . . yes
Co(1) N(6) 1.958(4) . . yes
Co(2) N(7) 1.964(3) . . yes
Co(2) N(8) 1.972(3) . . yes
Co(2) N(9) 1.966(4) . . yes
Co(2) N(10) 1.953(3) . . yes
Co(2) N(11) 1.967(4) . . yes
Co(2) N(12) 1.956(4) . . yes
P(1) O(1) 1.618(4) . . yes
P(1) O(3) 1.617(4) . . yes
P(1) O(4) 1.468(4) . . yes
P(1) O(5) 1.472(4) . . yes
P(2) O(1) 1.600(4) . . yes
P(2) O(2) 1.602(4) . . yes
P(2) O(6) 1.465(4) . . yes
P(2) O(7) 1.474(4) . . yes
P(3) O(2) 1.620(4) . . yes
P(3) O(3) 1.619(4) . . yes
P(3) O(8) 1.474(4) . . yes
P(3) O(9) 1.479(4) . . yes
P(4) O(10) 1.618(4) . . yes
P(4) O(12) 1.617(4) . . yes
P(4) O(13) 1.470(4) . . yes
P(4) O(14) 1.489(4) . . yes
P(5) O(10) 1.604(4) . . yes
P(5) O(11) 1.588(4) . . yes
P(5) O(15) 1.464(4) . . yes
P(5) O(16) 1.469(4) . . yes
P(6) O(11) 1.604(5) . . yes
P(6) O(12) 1.608(4) . . yes
P(6) O(17) 1.470(4) . . yes
P(6) O(18) 1.456(5) . . yes
N(1) C(1) 1.483(7) . . yes
N(2) C(2) 1.515(7) . . yes
N(3) C(3) 1.496(7) . . yes
N(4) C(4) 1.478(7) . . yes
N(5) C(5) 1.490(7) . . yes
N(6) C(6) 1.492(6) . . yes
N(7) C(7) 1.475(7) . . yes
N(8) C(8) 1.479(6) . . yes
N(9) C(10) 1.476(6) . . yes
N(10) C(9) 1.490(7) . . yes
N(11) C(11) 1.492(7) . . yes
N(12) C(12) 1.501(7) . . yes
C(1) C(2) 1.488(8) . . yes
C(3) C(4) 1.476(8) . . yes
C(5) C(6) 1.511(7) . . yes
C(7) C(8) 1.508(8) . . yes
C(9) C(10) 1.491(8) . . yes
C(11) C(12) 1.486(8) . . yes

loop_
_geom_contact_atom_site_label_1
_geom_contact_atom_site_label_2
_geom_contact_distance
_geom_contact_site_symmetry_1
_geom_contact_site_symmetry_2
_geom_contact_publ_flag
O(4) N(8) 2.892(5) . 1_545 ?
O(4) N(9) 2.901(6) . 1_545 ?
O(5) N(11) 2.886(5) . 2_746 ?
O(5) N(7) 2.926(6) . 2_746 ?
O(5) O(20) 2.985(8) . 2_746 ?
O(6) N(12) 2.873(5) . 2_646 ?
O(6) N(8) 2.913(5) . 2_646 ?
O(7) N(4) 2.869(6) . . ?
O(7) O(20) 2.941(7) . . ?
O(7) N(5) 3.019(5) . . ?
O(8) O(21) 2.683(6) . . ?
O(8) N(10) 2.819(5) . 2_646 ?
O(9) O(22) 2.742(5) . . ?
O(9) N(9) 2.885(5) . 2_746 ?
O(13) O(21) 2.682(6) . . ?
O(14) O(22) 2.795(6) . . ?
O(14) N(4) 3.013(6) . 2_756 ?
O(14) N(6) 3.072(6) . 2_756 ?
O(15) N(3) 2.795(6) . 2_656 ?
O(15) O(19) 3.026(8) . 2_656 ?
O(15) N(5) 3.082(6) . 2_656 ?
O(15) N(1) 3.202(6) . 2_656 ?
O(16) N(6) 2.824(6) . 1_564 ?
O(16) N(1) 2.996(6) . 1_564 ?
O(17) O(19) 2.889(8) . 1_554 ?
O(17) N(10) 2.915(5) . 1_554 ?
O(17) N(11) 3.268(6) . 1_554 ?
O(18) N(2) 2.707(6) . 2_756 ?
O(21) N(12) 2.875(6) . . ?
O(21) N(7) 2.909(6) . . ?
O(22) N(3) 2.990(6) . 1_554 ?
O(22) N(2) 3.016(6) . 1_554 ?

loop_
_geom_torsion_atom_site_label_1
_geom_torsion_atom_site_label_2
_geom_torsion_atom_site_label_3
_geom_torsion_atom_site_label_4
_geom_torsion
_geom_torsion_site_symmetry_1
_geom_torsion_site_symmetry_2
_geom_torsion_site_symmetry_3
_geom_torsion_site_symmetry_4
_geom_torsion_publ_flag
Co(1) N(1) C(1) C(2) -37.3(5) 1_555 1_555 1_555 1_555 yes
Co(1) N(2) C(2) C(1) -42.1(5) 1_555 1_555 1_555 1_555 yes
Co(1) N(3) C(3) C(4) -38.0(5) 1_555 1_555 1_555 1_555 yes
Co(1) N(4) C(4) C(3) -42.8(5) 1_555 1_555 1_555 1_555 yes
Co(1) N(5) C(5) C(6) -37.9(5) 1_555 1_555 1_555 1_555 yes
Co(1) N(6) C(6) C(5) -40.0(5) 1_555 1_555 1_555 1_555 yes
Co(2) N(7) C(7) C(8) -42.8(5) 1_555 1_555 1_555 1_555 yes
Co(2) N(8) C(8) C(7) -33.9(5) 1_555 1_555 1_555 1_555 yes
Co(2) N(9) C(10) C(9) -38.3(5) 1_555 1_555 1_555 1_555 yes
Co(2) N(10) C(9) C(10) -35.9(5) 1_555 1_555 1_555 1_555 yes
Co(2) N(11) C(11) C(12) -37.5(5) 1_555 1_555 1_555 1_555 yes
Co(2) N(12) C(12) C(11) -38.3(5) 1_555 1_555 1_555 1_555 yes
P(1) O(1) P(2) O(2) -31.7(4) 1_555 1_555 1_555 1_555 yes
P(1) O(1) P(2) O(6) 84.7(4) 1_555 1_555 1_555 1_555 yes
P(1) O(1) P(2) O(7) -144.5(3) 1_555 1_555 1_555 1_555 yes
P(1) O(3) P(3) O(2) -34.4(3) 1_555 1_555 1_555 1_555 yes
P(1) O(3) P(3) O(8) -150.0(3) 1_555 1_555 1_555 1_555 yes
P(1) O(3) P(3) O(9) 78.7(3) 1_555 1_555 1_555 1_555 yes
P(2) O(1) P(1) O(3) -15.7(4) 1_555 1_555 1_555 1_555 yes
P(2) O(1) P(1) O(4) -128.5(3) 1_555 1_555 1_555 1_555 yes
P(2) O(1) P(1) O(5) 99.9(4) 1_555 1_555 1_555 1_555 yes
P(2) O(2) P(3) O(3) -32.7(3) 1_555 1_555 1_555 1_555 yes
P(2) O(2) P(3) O(8) 80.1(3) 1_555 1_555 1_555 1_555 yes
P(2) O(2) P(3) O(9) -149.8(3) 1_555 1_555 1_555 1_555 yes
P(3) O(2) P(2) O(1) 62.1(3) 1_555 1_555 1_555 1_555 yes
P(3) O(2) P(2) O(6) -52.7(3) 1_555 1_555 1_555 1_555 yes
P(3) O(2) P(2) O(7) 174.5(3) 1_555 1_555 1_555 1_555 yes
P(3) O(3) P(1) O(1) 56.1(3) 1_555 1_555 1_555 1_555 yes
P(3) O(3) P(1) O(4) 169.5(3) 1_555 1_555 1_555 1_555 yes
P(3) O(3) P(1) O(5) -58.0(3) 1_555 1_555 1_555 1_555 yes
P(4) O(10) P(5) O(11) -58.4(4) 1_555 1_555 1_555 1_555 yes
P(4) O(10) P(5) O(15) 56.2(4) 1_555 1_555 1_555 1_555 yes
P(4) O(10) P(5) O(16) -172.6(3) 1_555 1_555 1_555 1_555 yes
P(4) O(12) P(6) O(11) -50.9(4) 1_555 1_555 1_555 1_555 yes
P(4) O(12) P(6) O(17) -165.2(3) 1_555 1_555 1_555 1_555 yes
P(4) O(12) P(6) O(18) 67.9(4) 1_555 1_555 1_555 1_555 yes
P(5) O(10) P(4) O(12) 34.5(3) 1_555 1_555 1_555 1_555 yes
P(5) O(10) P(4) O(13) -78.6(3) 1_555 1_555 1_555 1_555 yes
P(5) O(10) P(4) O(14) 149.4(3) 1_555 1_555 1_555 1_555 yes
P(5) O(11) P(6) O(12) 17.0(6) 1_555 1_555 1_555 1_555 yes
P(5) O(11) P(6) O(17) 129.0(5) 1_555 1_555 1_555 1_555 yes
P(5) O(11) P(6) O(18) -100.7(5) 1_555 1_555 1_555 1_555 yes
P(6) O(11) P(5) O(10) 26.5(6) 1_555 1_555 1_555 1_555 yes
P(6) O(11) P(5) O(15) -87.7(5) 1_555 1_555 1_555 1_555 yes
P(6) O(11) P(5) O(16) 140.2(5) 1_555 1_555 1_555 1_555 yes
P(6) O(12) P(4) O(10) 28.5(4) 1_555 1_555 1_555 1_555 yes
P(6) O(12) P(4) O(13) 144.7(3) 1_555 1_555 1_555 1_555 yes
P(6) O(12) P(4) O(14) -82.4(3) 1_555 1_555 1_555 1_555 yes
N(1) Co(1) N(2) C(2) 17.0(3) 1_555 1_555 1_555 1_555 yes
N(1) Co(1) N(3) C(3) -172.0(3) 1_555 1_555 1_555 1_555 yes
N(1) Co(1) N(4) C(4) -53(3) 1_555 1_555 1_555 1_555 yes
N(1) Co(1) N(5) C(5) -80.1(3) 1_555 1_555 1_555 1_555 yes
N(1) Co(1) N(6) C(6) 105.4(3) 1_555 1_555 1_555 1_555 yes
N(1) C(1) C(2) N(2) 51.0(6) 1_555 1_555 1_555 1_555 yes
N(2) Co(1) N(1) C(1) 11.3(4) 1_555 1_555 1_555 1_555 yes
N(2) Co(1) N(3) C(3) 102.8(3) 1_555 1_555 1_555 1_555 yes
N(2) Co(1) N(4) C(4) -74.7(3) 1_555 1_555 1_555 1_555 yes
N(2) Co(1) N(5) C(5) -49(1) 1_555 1_555 1_555 1_555 yes
N(2) Co(1) N(6) C(6) -169.5(3) 1_555 1_555 1_555 1_555 yes
N(3) Co(1) N(1) C(1) -80.6(4) 1_555 1_555 1_555 1_555 yes
N(3) Co(1) N(2) C(2) 109.9(3) 1_555 1_555 1_555 1_555 yes
N(3) Co(1) N(4) C(4) 17.4(3) 1_555 1_555 1_555 1_555 yes
N(3) Co(1) N(5) C(5) -173.1(3) 1_555 1_555 1_555 1_555 yes
N(3) Co(1) N(6) C(6) -50(1) 1_555 1_555 1_555 1_555 yes
N(3) C(3) C(4) N(4) 53.1(5) 1_555 1_555 1_555 1_555 yes
N(4) Co(1) N(1) C(1) -9(3) 1_555 1_555 1_555 1_555 yes
N(4) Co(1) N(2) C(2) -164.3(3) 1_555 1_555 1_555 1_555 yes
N(4) Co(1) N(3) C(3) 11.3(3) 1_555 1_555 1_555 1_555 yes
N(4) Co(1) N(5) C(5) 101.0(3) 1_555 1_555 1_555 1_555 yes
N(4) Co(1) N(6) C(6) -77.9(3) 1_555 1_555 1_555 1_555 yes
N(5) Co(1) N(1) C(1) -171.5(4) 1_555 1_555 1_555 1_555 yes
N(5) Co(1) N(2) C(2) -13(1) 1_555 1_555 1_555 1_555 yes
N(5) Co(1) N(3) C(3) -81.9(3) 1_555 1_555 1_555 1_555 yes
N(5) Co(1) N(4) C(4) 108.0(3) 1_555 1_555 1_555 1_555 yes
N(5) Co(1) N(6) C(6) 15.5(3) 1_555 1_555 1_555 1_555 yes
N(5) C(5) C(6) N(6) 51.2(5) 1_555 1_555 1_555 1_555 yes
N(6) Co(1) N(1) C(1) 101.9(4) 1_555 1_555 1_555 1_555 yes
N(6) Co(1) N(2) C(2) -75.7(3) 1_555 1_555 1_555 1_555 yes
N(6) Co(1) N(3) C(3) -15(1) 1_555 1_555 1_555 1_555 yes
N(6) Co(1) N(4) C(4) -165.5(3) 1_555 1_555 1_555 1_555 yes
N(6) Co(1) N(5) C(5) 12.7(3) 1_555 1_555 1_555 1_555 yes
N(7) Co(2) N(8) C(8) 8.0(3) 1_555 1_555 1_555 1_555 yes
N(7) Co(2) N(9) C(10) -168.1(3) 1_555 1_555 1_555 1_555 yes
N(7) Co(2) N(10) C(9) -32(2) 1_555 1_555 1_555 1_555 yes
N(7) Co(2) N(11) C(11) -79.8(3) 1_555 1_555 1_555 1_555 yes
N(7) Co(2) N(12) C(12) 105.2(3) 1_555 1_555 1_555 1_555 yes
N(7) C(7) C(8) N(8) 50.1(6) 1_555 1_555 1_555 1_555 yes
N(8) Co(2) N(7) C(7) 20.0(3) 1_555 1_555 1_555 1_555 yes
N(8) Co(2) N(9) C(10) 106.5(3) 1_555 1_555 1_555 1_555 yes
N(8) Co(2) N(10) C(9) -79.9(3) 1_555 1_555 1_555 1_555 yes
N(8) Co(2) N(11) C(11) -40(1) 1_555 1_555 1_555 1_555 yes
N(8) Co(2) N(12) C(12) -169.4(3) 1_555 1_555 1_555 1_555 yes
N(9) Co(2) N(7) C(7) -71.8(3) 1_555 1_555 1_555 1_555 yes
N(9) Co(2) N(8) C(8) 99.3(3) 1_555 1_555 1_555 1_555 yes
N(9) Co(2) N(10) C(9) 11.8(3) 1_555 1_555 1_555 1_555 yes
N(9) Co(2) N(11) C(11) -171.3(3) 1_555 1_555 1_555 1_555 yes
N(9) Co(2) N(12) C(12) -40(1) 1_555 1_555 1_555 1_555 yes
N(9) C(10) C(9) N(10) 48.1(5) 1_555 1_555 1_555 1_555 yes
N(10) Co(2) N(7) C(7) -27(2) 1_555 1_555 1_555 1_555 yes
N(10) Co(2) N(8) C(8) -175.3(3) 1_555 1_555 1_555 1_555 yes
N(10) Co(2) N(9) C(10) 15.0(3) 1_555 1_555 1_555 1_555 yes
N(10) Co(2) N(11) C(11) 103.3(3) 1_555 1_555 1_555 1_555 yes
N(10) Co(2) N(12) C(12) -77.7(3) 1_555 1_555 1_555 1_555 yes
N(11) Co(2) N(7) C(7) -162.9(3) 1_555 1_555 1_555 1_555 yes
N(11) Co(2) N(8) C(8) -31(1) 1_555 1_555 1_555 1_555 yes
N(11) Co(2) N(9) C(10) -76.9(3) 1_555 1_555 1_555 1_555 yes
N(11) Co(2) N(10) C(9) 102.8(3) 1_555 1_555 1_555 1_555 yes
N(11) Co(2) N(12) C(12) 14.2(3) 1_555 1_555 1_555 1_555 yes
N(11) C(11) C(12) N(12) 49.4(6) 1_555 1_555 1_555 1_555 yes
N(12) Co(2) N(7) C(7) 110.9(3) 1_555 1_555 1_555 1_555 yes
N(12) Co(2) N(8) C(8) -84.5(3) 1_555 1_555 1_555 1_555 yes
N(12) Co(2) N(9) C(10) -21(1) 1_555 1_555 1_555 1_555 yes
N(12) Co(2) N(10) C(9) -171.1(3) 1_555 1_555 1_555 1_555 yes
N(12) Co(2) N(11) C(11) 12.7(3) 1_555 1_555 1_555 1_555 yes
